data_1566645
loop_
_publ_author_name
'Leadbetter, A. J.'
'Ward, R. C.'
'Clark, J. W.'
'Tucker, P. A.'
'Matsuo, T.'
'Suga, H.'

_publ_section_title
;
 The equilibrium low-temperature structure of ice
;
_journal_name_full 'The Journal of Chemical Physics'
_journal_page_first 424
_journal_volume 82
_journal_year 1985
_chemical_formula_sum 'D2 O'
_chemical_name_systematic 'ice XI'
_space_group_IT_number 36
_space_group_name_Hall 'C 2c -2'
_space_group_name_H-M_alt 'C m c 21'
_symmetry_cell_setting orthorhombic
_symmetry_Int_Tables_number 36
_symmetry_space_group_name_H-M 'C m c 21'
_cell_angle_alpha 90
_cell_angle_beta 90
_cell_angle_gamma 90
_cell_formula_units_Z 8
_cell_length_a 4.5019(5)
_cell_length_b 7.7978(8)
_cell_length_c 7.3280(2)
_cell_volume 257.25(4)
_cod_data_source_file iceXI_Leadbetter1985.cif
_cod_data_source_block iceXI_Leadbetter1985
_cod_original_cell_volume 257.25
_cod_original_formula_sum 'D2 O1'
_cod_database_code 1566645

loop_
_symmetry_equiv_pos_site_id
_symmetry_equiv_pos_as_xyz
1 'x, -y, z+1/2'
2 '-x, -y, z+1/2'
3 '-x, y, z'
4 'x, y, z'
5 'x+1/2, -y+1/2, z+1/2'
6 '-x+1/2, -y+1/2, z+1/2'
7 '-x+1/2, y+1/2, z'
8 'x+1/2, y+1/2, z'

loop_
_atom_site_label
_atom_site_type_symbol
_atom_site_fract_x
_atom_site_fract_y
_atom_site_fract_z
_atom_site_B_iso_or_equiv
O1 O2- 0 0.6648(18) 0.0631(2) 0.74(18)
O2 O2- 0.5 0.8255(21) 0.9369 1.06(20)
D1 D1+ 0 0.6636(29) 0.1963(4) 1.54(9)
D2 D1+ 0 0.5363(14) 0.0183(3) 1.53(5)
D3 D1+ 0.6766(19) 0.7748(13) 0.9817 1.53

loop_
_citation_id
_citation_doi
_citation_year
1 10.1063/1.448763 1985
